data_1507404
loop_
_publ_author_name
'Sello, Jason K.'
'Andreana, Peter R.'
'Lee, Daesung'
'Schreiber, Stuart L.'

_publ_section_title
;
 Stereochemical control of skeletal diversity.
;
_journal_issue 22
_journal_name_full 'Organic letters'
_journal_page_first 4125
_journal_page_last 4127
_journal_paper_doi 10.1021/ol035773h
_journal_volume 5
_journal_year 2003
_chemical_formula_sum 'C40 H41 N3 O7'
_chemical_formula_weight 675.76
_chemical_name_systematic
; 
 ? 
;
_space_group_IT_number 19
_symmetry_cell_setting orthorhombic
_symmetry_space_group_name_Hall 'P 2ac 2ab'
_symmetry_space_group_name_H-M 'P 21 21 21'
_atom_sites_solution_hydrogens geom
_atom_sites_solution_primary direct
_atom_sites_solution_secondary difmap
_audit_creation_method SHELXL-97
_cell_angle_alpha 90.00
_cell_angle_beta 90.00
_cell_angle_gamma 90.00
_cell_formula_units_Z 4
_cell_length_a 13.6681(18)
_cell_length_b 14.992(2)
_cell_length_c 17.274(2)
_cell_measurement_temperature 213(2)
_cell_volume 3539.7(8)
_computing_cell_refinement 'SMART (BRUKER, V5.054, 1998)'
_computing_data_collection 'ASTRO (BRUKER, V5.007, 1997)'
_computing_data_reduction 'SAINT (BRUKER, V6.01, 1999)'
_computing_molecular_graphics 'SHELXTL (BRUKER, 1998, V5.1)'
_computing_publication_material 'XCIF (Sheldrick and BRUKER, 1997, V5.1)'
_computing_structure_refinement 'SHELXL-97 (Sheldrick, 1997)'
_computing_structure_solution 'SHELXS-97 (Sheldrick, 1990)'
_diffrn_ambient_temperature 213(2)
_diffrn_measured_fraction_theta_full 0.984
_diffrn_measured_fraction_theta_max 0.984
_diffrn_measurement_method '\w, 0.3 deg'
_diffrn_radiation_monochromator graphite
_diffrn_radiation_source 'fine-focus sealed tube'
_diffrn_radiation_type MoK\a
_diffrn_radiation_wavelength 0.71073
_diffrn_reflns_av_R_equivalents 0.0413
_diffrn_reflns_av_sigmaI/netI 0.0523
_diffrn_reflns_limit_h_max 18
_diffrn_reflns_limit_h_min -18
_diffrn_reflns_limit_k_max 14
_diffrn_reflns_limit_k_min -19
_diffrn_reflns_limit_l_max 21
_diffrn_reflns_limit_l_min -22
_diffrn_reflns_number 23313
_diffrn_reflns_theta_full 28.26
_diffrn_reflns_theta_max 28.26
_diffrn_reflns_theta_min 1.80
_diffrn_standards_decay_% <1
_diffrn_standards_interval_count 0
_diffrn_standards_number 0
_exptl_absorpt_coefficient_mu 0.087
_exptl_absorpt_correction_type none
_exptl_crystal_colour colorless
_exptl_crystal_density_diffrn 1.268
_exptl_crystal_density_method 'not measured'
_exptl_crystal_description needle
_exptl_crystal_F_000 1432
_exptl_crystal_size_max 0.20
_exptl_crystal_size_mid 0.10
_exptl_crystal_size_min 0.10
_refine_diff_density_max 0.300
_refine_diff_density_min -0.209
_refine_diff_density_rms 0.041
_refine_ls_abs_structure_details 'Flack H D (1983), Acta Cryst. A39, 876-881'
_refine_ls_abs_structure_Flack 0.4(12)
_refine_ls_extinction_method none
_refine_ls_goodness_of_fit_ref 1.013
_refine_ls_hydrogen_treatment mixed
_refine_ls_matrix_type full
_refine_ls_number_parameters 451
_refine_ls_number_reflns 8402
_refine_ls_number_restraints 0
_refine_ls_restrained_S_all 1.013
_refine_ls_R_factor_all 0.0920
_refine_ls_R_factor_gt 0.0630
_refine_ls_shift/su_max 0.001
_refine_ls_shift/su_mean 0.000
_refine_ls_structure_factor_coef Fsqd
_refine_ls_weighting_details 'calc w=1/[\s^2^(Fo^2^)+(0.0892P)^2^+0.0000P] where P=(Fo^2^+2Fc^2^)/3'
_refine_ls_weighting_scheme calc
_refine_ls_wR_factor_gt 0.1433
_refine_ls_wR_factor_ref 0.1567
_reflns_number_gt 6053
_reflns_number_total 8402
_reflns_threshold_expression >2sigma(I)
_cod_data_source_file ol035773hsi20030913_024728.cif
_cod_data_source_block sls60t_Compound_12
_cod_depositor_comments
;
The following automatic conversions were performed:

'_symmetry_cell_setting' value 'Orthorhombic' changed to
'orthorhombic' according to
/home/saulius/struct/CIF-dictionaries/cif_core.dic dictionary named
'cif_core.dic' version 2.4.1 from 2010-06-29.

Automatic conversion script
Id: cif_fix_values 1715 2011-07-08 13:25:40Z adriana 
;
_cod_original_cell_volume 3539.6(8)
_cod_original_sg_symbol_H-M P2(1)2(1)2(1)
_cod_database_code 1507404

loop_
_symmetry_equiv_pos_as_xyz
'x, y, z'
'-x+1/2, -y, z+1/2'
'-x, y+1/2, -z+1/2'
'x+1/2, -y+1/2, -z'

loop_
_atom_site_label
_atom_site_type_symbol
_atom_site_fract_x
_atom_site_fract_y
_atom_site_fract_z
_atom_site_U_iso_or_equiv
_atom_site_adp_type
_atom_site_occupancy
_atom_site_symmetry_multiplicity
_atom_site_calc_flag
_atom_site_refinement_flags
O1 O -0.71576(16) -0.73397(15) -0.12274(11) 0.0558(5) Uani 1 1 d .
O2 O -0.38427(16) -0.62700(14) -0.02534(12) 0.0583(6) Uani 1 1 d .
O3 O -0.63394(15) -0.55212(12) -0.24034(10) 0.0456(5) Uani 1 1 d .
O4 O -0.6636(3) -0.41847(17) -0.28830(16) 0.1013(11) Uani 1 1 d .
O5 O -0.60947(13) -0.40813(13) -0.02997(10) 0.0445(5) Uani 1 1 d .
O6 O -0.36721(14) -0.39772(15) -0.15037(11) 0.0530(5) Uani 1 1 d .
O7 O -0.30045(16) -0.25794(17) 0.29662(12) 0.0649(6) Uani 1 1 d .
N1 N -0.67713(17) -0.74538(16) -0.24972(12) 0.0440(5) Uani 1 1 d .
H1A H -0.6417 -0.7741 -0.2833 0.053 Uiso 1 1 calc R
N2 N -0.39859(15) -0.44749(15) -0.02767(12) 0.0397(5) Uani 1 1 d .
N3 N -0.48015(18) -0.64454(15) 0.08052(13) 0.0455(6) Uani 1 1 d .
C1 C -0.6706(2) -0.77040(19) -0.17467(15) 0.0410(6) Uani 1 1 d .
C2 C -0.6025(2) -0.8495(2) -0.16137(15) 0.0506(7) Uani 1 1 d .
H2A H -0.5372 -0.8335 -0.1802 0.061 Uiso 1 1 calc R
H2B H -0.6258 -0.8997 -0.1926 0.061 Uiso 1 1 calc R
C3 C -0.5935(3) -0.8806(2) -0.07690(17) 0.0545(8) Uani 1 1 d .
H3A H -0.6575 -0.8748 -0.0518 0.065 Uiso 1 1 calc R
H3B H -0.5757 -0.9439 -0.0765 0.065 Uiso 1 1 calc R
C4 C -0.5199(3) -0.8302(2) -0.03060(17) 0.0557(8) Uani 1 1 d .
H4A H -0.4560 -0.8274 -0.0506 0.067 Uiso 1 1 calc R
C5 C -0.5355(3) -0.7898(2) 0.03455(17) 0.0541(8) Uani 1 1 d .
H5A H -0.5996 -0.7918 0.0542 0.065 Uiso 1 1 calc R
C6 C -0.4611(3) -0.7403(2) 0.08157(18) 0.0589(8) Uani 1 1 d .
H6A H -0.4628 -0.7619 0.1351 0.071 Uiso 1 1 calc R
H6B H -0.3956 -0.7519 0.0607 0.071 Uiso 1 1 calc R
C7 C -0.4403(2) -0.59583(19) 0.02288(15) 0.0424(6) Uani 1 1 d .
C8 C -0.47087(18) -0.49825(18) 0.01551(13) 0.0363(6) Uani 1 1 d .
H8A H -0.4840 -0.4712 0.0668 0.044 Uiso 1 1 calc R
C9 C -0.55997(18) -0.49257(18) -0.03725(13) 0.0350(6) Uani 1 1 d .
C10 C -0.51569(18) -0.48170(17) -0.12044(13) 0.0332(5) Uani 1 1 d .
H10A H -0.5056 -0.5403 -0.1457 0.040 Uiso 1 1 calc R
C11 C -0.5947(2) -0.42714(18) -0.16196(14) 0.0393(6) Uani 1 1 d .
H11A H -0.5685 -0.3667 -0.1721 0.047 Uiso 1 1 calc R
C12 C -0.6351(2) -0.46393(19) -0.23654(15) 0.0434(6) Uani 1 1 d .
C13 C -0.6797(2) -0.59351(18) -0.30791(14) 0.0408(6) Uani 1 1 d .
H13A H -0.7267 -0.5501 -0.3298 0.049 Uiso 1 1 calc R
C14 C -0.7388(2) -0.67425(19) -0.27794(16) 0.0445(7) Uani 1 1 d .
H14A H -0.7806 -0.6537 -0.2346 0.053 Uiso 1 1 calc R
C15 C -0.41978(18) -0.43652(18) -0.10333(14) 0.0355(6) Uani 1 1 d .
C16 C -0.64356(18) -0.5575(2) -0.04303(14) 0.0417(6) Uani 1 1 d .
H16A H -0.6459 -0.6164 -0.0246 0.050 Uiso 1 1 calc R
C17 C -0.7132(2) -0.5132(2) -0.07993(15) 0.0476(7) Uani 1 1 d .
H17A H -0.7751 -0.5351 -0.0941 0.057 Uiso 1 1 calc R
C18 C -0.67390(19) -0.4202(2) -0.09496(15) 0.0444(7) Uani 1 1 d .
H18A H -0.7241 -0.3733 -0.1019 0.053 Uiso 1 1 calc R
C19 C -0.5491(2) -0.6078(2) 0.13770(15) 0.0453(7) Uani 1 1 d .
H19A H -0.5927 -0.6557 0.1550 0.054 Uiso 1 1 calc R
H19B H -0.5895 -0.5624 0.1123 0.054 Uiso 1 1 calc R
C20 C -0.50104(18) -0.56649(18) 0.20801(14) 0.0380(6) Uani 1 1 d .
C21 C -0.5542(2) -0.5084(2) 0.25333(18) 0.0540(8) Uani 1 1 d .
H21A H -0.6186 -0.4936 0.2391 0.065 Uiso 1 1 calc R
C22 C -0.5140(3) -0.4714(2) 0.31958(19) 0.0634(9) Uani 1 1 d .
H22A H -0.5508 -0.4314 0.3496 0.076 Uiso 1 1 calc R
C23 C -0.4212(3) -0.4930(2) 0.34126(17) 0.0576(8) Uani 1 1 d .
H23A H -0.3939 -0.4682 0.3864 0.069 Uiso 1 1 calc R
C24 C -0.3681(2) -0.5508(2) 0.29690(17) 0.0581(8) Uani 1 1 d .
H24A H -0.3041 -0.5659 0.3118 0.070 Uiso 1 1 calc R
C25 C -0.4074(2) -0.5875(2) 0.23040(17) 0.0504(7) Uani 1 1 d .
H25A H -0.3698 -0.6269 0.2003 0.060 Uiso 1 1 calc R
C26 C -0.30191(19) -0.4286(2) 0.00410(16) 0.0463(7) Uani 1 1 d .
H26A H -0.2670 -0.3888 -0.0315 0.056 Uiso 1 1 calc R
H26B H -0.2649 -0.4844 0.0074 0.056 Uiso 1 1 calc R
C27 C -0.30496(18) -0.38561(18) 0.08366(15) 0.0383(6) Uani 1 1 d .
C28 C -0.3606(2) -0.3113(2) 0.09835(18) 0.0539(8) Uani 1 1 d .
H28A H -0.4011 -0.2882 0.0592 0.065 Uiso 1 1 calc R
C29 C -0.3580(2) -0.2701(2) 0.16967(19) 0.0602(9) Uani 1 1 d .
H29A H -0.3964 -0.2191 0.1786 0.072 Uiso 1 1 calc R
C30 C -0.29937(19) -0.3033(2) 0.22814(15) 0.0440(6) Uani 1 1 d .
C31 C -0.2447(2) -0.3775(2) 0.21479(16) 0.0524(8) Uani 1 1 d .
H31A H -0.2042 -0.4005 0.2540 0.063 Uiso 1 1 calc R
C32 C -0.2487(2) -0.4192(2) 0.14278(16) 0.0511(7) Uani 1 1 d .
H32A H -0.2122 -0.4714 0.1345 0.061 Uiso 1 1 calc R
C33 C -0.2278(3) -0.2799(3) 0.35202(18) 0.0703(10) Uani 1 1 d .
H33A H -0.2362 -0.2430 0.3977 0.105 Uiso 1 1 calc R
H33B H -0.1635 -0.2694 0.3301 0.105 Uiso 1 1 calc R
H33C H -0.2340 -0.3422 0.3662 0.105 Uiso 1 1 calc R
C34 C -0.6054(2) -0.61359(18) -0.36910(15) 0.0409(6) Uani 1 1 d .
C35 C -0.5189(2) -0.6590(2) -0.35362(18) 0.0514(7) Uani 1 1 d .
H35A H -0.5040 -0.6757 -0.3025 0.062 Uiso 1 1 calc R
C36 C -0.4544(2) -0.6801(2) -0.4127(2) 0.0623(9) Uani 1 1 d .
H36A H -0.3969 -0.7122 -0.4019 0.075 Uiso 1 1 calc R
C37 C -0.4748(3) -0.6537(3) -0.4881(2) 0.0683(10) Uani 1 1 d .
H37A H -0.4310 -0.6673 -0.5284 0.082 Uiso 1 1 calc R
C38 C -0.5588(3) -0.6080(3) -0.50327(19) 0.0735(11) Uani 1 1 d .
H38A H -0.5728 -0.5905 -0.5543 0.088 Uiso 1 1 calc R
C39 C -0.6226(2) -0.5875(2) -0.44555(16) 0.0544(8) Uani 1 1 d .
H39A H -0.6795 -0.5550 -0.4573 0.065 Uiso 1 1 calc R
C40 C -0.8059(2) -0.7080(2) -0.3429(2) 0.0636(9) Uani 1 1 d .
H40A H -0.8433 -0.7586 -0.3245 0.095 Uiso 1 1 calc R
H40B H -0.7665 -0.7259 -0.3869 0.095 Uiso 1 1 calc R
H40C H -0.8502 -0.6607 -0.3583 0.095 Uiso 1 1 calc R

loop_
_atom_site_aniso_label
_atom_site_aniso_U_11
_atom_site_aniso_U_22
_atom_site_aniso_U_33
_atom_site_aniso_U_23
_atom_site_aniso_U_13
_atom_site_aniso_U_12
O1 0.0678(13) 0.0609(13) 0.0388(10) -0.0044(10) 0.0127(10) -0.0021(11)
O2 0.0706(13) 0.0553(13) 0.0491(11) -0.0070(10) 0.0103(11) 0.0144(12)
O3 0.0622(12) 0.0384(11) 0.0363(9) -0.0024(8) -0.0134(9) 0.0076(9)
O4 0.180(3) 0.0491(14) 0.0746(16) 0.0067(13) -0.067(2) 0.0099(17)
O5 0.0488(10) 0.0453(11) 0.0395(9) -0.0125(8) 0.0031(8) 0.0065(9)
O6 0.0476(11) 0.0702(14) 0.0411(10) 0.0132(10) 0.0080(9) -0.0110(10)
O7 0.0573(13) 0.0823(16) 0.0550(12) -0.0223(12) -0.0166(11) 0.0172(13)
N1 0.0518(13) 0.0458(14) 0.0345(11) -0.0015(10) 0.0074(10) 0.0062(11)
N2 0.0379(11) 0.0467(13) 0.0345(11) -0.0005(10) 0.0054(9) -0.0083(10)
N3 0.0613(15) 0.0400(13) 0.0353(11) 0.0003(10) -0.0099(11) -0.0084(11)
C1 0.0458(15) 0.0433(16) 0.0341(13) -0.0020(11) 0.0047(12) -0.0148(13)
C2 0.0694(19) 0.0476(17) 0.0349(13) -0.0028(13) -0.0076(14) 0.0005(15)
C3 0.076(2) 0.0393(15) 0.0487(16) 0.0048(14) -0.0077(15) -0.0118(16)
C4 0.0696(19) 0.0494(18) 0.0481(16) 0.0089(15) -0.0052(16) -0.0109(16)
C5 0.073(2) 0.0423(17) 0.0466(16) 0.0092(13) -0.0065(15) -0.0120(16)
C6 0.086(2) 0.0439(17) 0.0471(15) 0.0061(14) -0.0221(16) -0.0038(17)
C7 0.0479(15) 0.0462(17) 0.0329(13) -0.0023(12) -0.0064(12) -0.0027(13)
C8 0.0426(13) 0.0384(14) 0.0279(11) -0.0023(11) 0.0053(10) -0.0050(12)
C9 0.0397(13) 0.0390(14) 0.0262(11) -0.0057(11) 0.0068(10) -0.0005(12)
C10 0.0405(13) 0.0323(13) 0.0267(10) -0.0021(10) 0.0037(10) 0.0019(11)
C11 0.0476(14) 0.0330(13) 0.0374(13) -0.0019(11) -0.0020(11) 0.0024(12)
C12 0.0519(16) 0.0377(15) 0.0406(14) 0.0023(12) -0.0056(13) 0.0076(13)
C13 0.0472(15) 0.0429(16) 0.0324(12) -0.0010(11) -0.0113(11) 0.0086(13)
C14 0.0423(14) 0.0485(17) 0.0426(14) -0.0026(13) -0.0002(12) 0.0050(13)
C15 0.0353(12) 0.0378(14) 0.0333(13) -0.0017(11) 0.0072(11) 0.0026(11)
C16 0.0439(14) 0.0523(17) 0.0291(12) -0.0015(12) 0.0068(11) -0.0128(13)
C17 0.0331(13) 0.072(2) 0.0378(13) -0.0131(14) 0.0076(11) -0.0066(14)
C18 0.0381(13) 0.0499(17) 0.0453(15) -0.0088(13) -0.0016(12) 0.0125(13)
C19 0.0474(14) 0.0528(17) 0.0358(13) 0.0111(13) -0.0021(12) -0.0134(14)
C20 0.0424(14) 0.0362(14) 0.0356(12) 0.0146(11) 0.0021(12) -0.0082(12)
C21 0.0428(15) 0.0570(19) 0.0622(18) -0.0001(16) -0.0015(14) 0.0065(15)
C22 0.063(2) 0.064(2) 0.063(2) -0.0131(17) 0.0105(17) 0.0015(17)
C23 0.070(2) 0.064(2) 0.0396(14) -0.0090(15) -0.0002(15) -0.0153(17)
C24 0.0505(17) 0.074(2) 0.0496(17) -0.0029(17) -0.0151(15) -0.0026(17)
C25 0.0522(16) 0.0534(18) 0.0456(15) -0.0024(14) -0.0052(13) 0.0063(15)
C26 0.0342(13) 0.0583(18) 0.0463(14) -0.0041(14) 0.0029(12) -0.0053(13)
C27 0.0326(12) 0.0399(14) 0.0423(13) -0.0014(12) 0.0003(11) -0.0087(12)
C28 0.0588(18) 0.0495(17) 0.0535(17) 0.0000(14) -0.0263(15) 0.0115(15)
C29 0.064(2) 0.0500(18) 0.067(2) -0.0122(16) -0.0206(16) 0.0205(16)
C30 0.0368(14) 0.0509(17) 0.0443(14) -0.0021(13) -0.0036(12) -0.0018(13)
C31 0.0498(16) 0.067(2) 0.0399(14) 0.0057(14) -0.0076(13) 0.0146(16)
C32 0.0513(16) 0.0513(18) 0.0505(16) -0.0002(14) 0.0039(14) 0.0178(14)
C33 0.065(2) 0.101(3) 0.0452(17) -0.0102(18) -0.0118(16) -0.001(2)
C34 0.0501(15) 0.0342(14) 0.0384(13) -0.0002(12) -0.0100(12) -0.0030(13)
C35 0.0477(16) 0.0520(18) 0.0544(16) 0.0085(15) -0.0031(14) 0.0021(14)
C36 0.0508(18) 0.0491(18) 0.087(2) -0.0024(18) 0.0150(18) -0.0053(16)
C37 0.068(2) 0.076(2) 0.062(2) -0.0222(19) 0.0236(18) -0.029(2)
C38 0.079(2) 0.106(3) 0.0362(16) -0.0039(18) -0.0035(17) -0.022(2)
C39 0.0553(17) 0.065(2) 0.0431(16) 0.0059(15) -0.0091(14) -0.0064(16)
C40 0.0557(19) 0.065(2) 0.071(2) 0.0021(17) -0.0153(17) -0.0087(17)

loop_
_atom_type_symbol
_atom_type_description
_atom_type_scat_dispersion_real
_atom_type_scat_dispersion_imag
_atom_type_scat_source
C C 0.0033 0.0016 'International Tables Vol C Tables 4.2.6.8 and 6.1.1.4'
H H 0.0000 0.0000 'International Tables Vol C Tables 4.2.6.8 and 6.1.1.4'
N N 0.0061 0.0033 'International Tables Vol C Tables 4.2.6.8 and 6.1.1.4'
O O 0.0106 0.0060 'International Tables Vol C Tables 4.2.6.8 and 6.1.1.4'

loop_
_geom_angle_atom_site_label_1
_geom_angle_atom_site_label_2
_geom_angle_atom_site_label_3
_geom_angle
C12 O3 C13 117.3(2)
C18 O5 C9 96.23(18)
C30 O7 C33 117.5(2)
C1 N1 C14 124.5(2)
C15 N2 C8 114.5(2)
C15 N2 C26 122.4(2)
C8 N2 C26 121.6(2)
C7 N3 C6 118.0(3)
C7 N3 C19 123.4(2)
C6 N3 C19 118.3(3)
O1 C1 N1 123.2(3)
O1 C1 C2 123.2(2)
N1 C1 C2 113.6(2)
C1 C2 C3 115.4(2)
C4 C3 C2 114.2(3)
C5 C4 C3 126.3(3)
C4 C5 C6 126.2(3)
N3 C6 C5 111.1(3)
O2 C7 N3 123.2(3)
O2 C7 C8 118.7(2)
N3 C7 C8 118.0(2)
N2 C8 C9 101.96(18)
N2 C8 C7 111.0(2)
C9 C8 C7 108.8(2)
O5 C9 C16 102.6(2)
O5 C9 C8 111.8(2)
C16 C9 C8 127.6(2)
O5 C9 C10 99.79(19)
C16 C9 C10 107.44(19)
C8 C9 C10 104.21(19)
C15 C10 C11 117.7(2)
C15 C10 C9 101.71(18)
C11 C10 C9 102.25(19)
C12 C11 C10 117.6(2)
C12 C11 C18 113.4(2)
C10 C11 C18 100.03(19)
O4 C12 O3 122.6(3)
O4 C12 C11 123.6(3)
O3 C12 C11 113.8(2)
O3 C13 C34 111.0(2)
O3 C13 C14 106.8(2)
C34 C13 C14 115.7(2)
N1 C14 C40 110.6(2)
N1 C14 C13 112.7(2)
C40 C14 C13 109.0(2)
O6 C15 N2 124.9(2)
O6 C15 C10 126.3(2)
N2 C15 C10 108.8(2)
C17 C16 C9 104.6(2)
C16 C17 C18 106.8(2)
O5 C18 C17 101.5(2)
O5 C18 C11 99.19(19)
C17 C18 C11 107.8(2)
N3 C19 C20 114.5(2)
C25 C20 C21 118.4(3)
C25 C20 C19 122.5(3)
C21 C20 C19 119.1(2)
C20 C21 C22 120.9(3)
C23 C22 C21 120.1(3)
C22 C23 C24 119.4(3)
C23 C24 C25 120.8(3)
C20 C25 C24 120.3(3)
N2 C26 C27 113.5(2)
C28 C27 C32 118.0(3)
C28 C27 C26 121.8(3)
C32 C27 C26 120.1(2)
C27 C28 C29 121.0(3)
C28 C29 C30 120.4(3)
C31 C30 O7 124.1(3)
C31 C30 C29 119.3(3)
O7 C30 C29 116.6(3)
C30 C31 C32 119.8(3)
C27 C32 C31 121.4(3)
C35 C34 C39 117.5(3)
C35 C34 C13 122.7(2)
C39 C34 C13 119.8(2)
C36 C35 C34 120.7(3)
C35 C36 C37 119.8(3)
C38 C37 C36 119.6(3)
C39 C38 C37 120.9(3)
C38 C39 C34 121.4(3)

loop_
_geom_bond_atom_site_label_1
_geom_bond_atom_site_label_2
_geom_bond_distance
O1 C1 1.218(3)
O2 C7 1.224(3)
O3 C12 1.324(3)
O3 C13 1.463(3)
O4 C12 1.190(3)
O5 C18 1.438(3)
O5 C9 1.441(3)
O6 C15 1.231(3)
O7 C30 1.365(3)
O7 C33 1.418(4)
N1 C1 1.353(3)
N1 C14 1.444(4)
N2 C15 1.349(3)
N2 C8 1.453(3)
N2 C26 1.459(3)
N3 C7 1.350(3)
N3 C6 1.459(4)
N3 C19 1.472(4)
C1 C2 1.524(4)
C2 C3 1.537(4)
C3 C4 1.491(4)
C4 C5 1.295(4)
C5 C6 1.498(4)
C7 C8 1.527(4)
C8 C9 1.524(3)
C9 C16 1.504(4)
C9 C10 1.568(3)
C10 C15 1.505(4)
C10 C11 1.533(4)
C11 C12 1.506(4)
C11 C18 1.588(4)
C13 C34 1.497(4)
C13 C14 1.545(4)
C14 C40 1.534(4)
C16 C17 1.324(4)
C17 C18 1.515(4)
C19 C20 1.513(4)
C20 C25 1.373(4)
C20 C21 1.378(4)
C21 C22 1.385(4)
C22 C23 1.361(5)
C23 C24 1.366(5)
C24 C25 1.382(4)
C26 C27 1.518(4)
C27 C28 1.372(4)
C27 C32 1.374(4)
C28 C29 1.379(4)
C29 C30 1.382(4)
C30 C31 1.359(4)
C31 C32 1.394(4)
C34 C35 1.390(4)
C34 C39 1.397(4)
C35 C36 1.386(4)
C36 C37 1.389(5)
C37 C38 1.361(6)
C38 C39 1.360(5)

loop_
_geom_torsion_atom_site_label_1
_geom_torsion_atom_site_label_2
_geom_torsion_atom_site_label_3
_geom_torsion_atom_site_label_4
_geom_torsion
C14 N1 C1 O1 -1.1(4)
C14 N1 C1 C2 178.0(2)
O1 C1 C2 C3 -0.5(4)
N1 C1 C2 C3 -179.6(3)
C1 C2 C3 C4 -84.6(4)
C2 C3 C4 C5 125.5(3)
C3 C4 C5 C6 179.1(3)
C7 N3 C6 C5 -88.1(4)
C19 N3 C6 C5 86.1(3)
C4 C5 C6 N3 110.6(4)
C6 N3 C7 O2 -4.8(4)
C19 N3 C7 O2 -178.7(2)
C6 N3 C7 C8 172.1(2)
C19 N3 C7 C8 -1.8(4)
C15 N2 C8 C9 -18.5(3)
C26 N2 C8 C9 175.0(2)
C15 N2 C8 C7 97.3(3)
C26 N2 C8 C7 -69.3(3)
O2 C7 C8 N2 -24.2(3)
N3 C7 C8 N2 158.8(2)
O2 C7 C8 C9 87.2(3)
N3 C7 C8 C9 -89.8(3)
C18 O5 C9 C16 -50.1(2)
C18 O5 C9 C8 170.1(2)
C18 O5 C9 C10 60.4(2)
N2 C8 C9 O5 -79.0(2)
C7 C8 C9 O5 163.7(2)
N2 C8 C9 C16 153.7(2)
C7 C8 C9 C16 36.4(3)
N2 C8 C9 C10 27.9(2)
C7 C8 C9 C10 -89.4(2)
O5 C9 C10 C15 87.7(2)
C16 C9 C10 C15 -165.7(2)
C8 C9 C10 C15 -27.9(2)
O5 C9 C10 C11 -34.4(2)
C16 C9 C10 C11 72.2(2)
C8 C9 C10 C11 -150.0(2)
C15 C10 C11 C12 123.8(2)
C9 C10 C11 C12 -125.8(2)
C15 C10 C11 C18 -113.0(2)
C9 C10 C11 C18 -2.6(2)
C13 O3 C12 O4 -6.8(5)
C13 O3 C12 C11 174.8(2)
C10 C11 C12 O4 -148.8(3)
C18 C11 C12 O4 95.0(4)
C10 C11 C12 O3 29.6(3)
C18 C11 C12 O3 -86.5(3)
C12 O3 C13 C34 95.5(3)
C12 O3 C13 C14 -137.5(2)
C1 N1 C14 C40 -125.6(3)
C1 N1 C14 C13 112.0(3)
O3 C13 C14 N1 -68.9(3)
C34 C13 C14 N1 55.2(3)
O3 C13 C14 C40 167.8(2)
C34 C13 C14 C40 -68.0(3)
C8 N2 C15 O6 -178.1(2)
C26 N2 C15 O6 -11.6(4)
C8 N2 C15 C10 0.2(3)
C26 N2 C15 C10 166.7(2)
C11 C10 C15 O6 -53.4(3)
C9 C10 C15 O6 -164.2(3)
C11 C10 C15 N2 128.3(2)
C9 C10 C15 N2 17.6(3)
O5 C9 C16 C17 33.1(2)
C8 C9 C16 C17 163.9(2)
C10 C9 C16 C17 -71.6(3)
C9 C16 C17 C18 -1.6(3)
C9 O5 C18 C17 48.3(2)
C9 O5 C18 C11 -62.2(2)
C16 C17 C18 O5 -30.3(3)
C16 C17 C18 C11 73.4(3)
C12 C11 C18 O5 164.9(2)
C10 C11 C18 O5 38.9(2)
C12 C11 C18 C17 59.6(3)
C10 C11 C18 C17 -66.4(2)
C7 N3 C19 C20 -87.5(3)
C6 N3 C19 C20 98.5(3)
N3 C19 C20 C25 -21.4(4)
N3 C19 C20 C21 161.4(3)
C25 C20 C21 C22 0.5(4)
C19 C20 C21 C22 177.9(3)
C20 C21 C22 C23 -0.7(5)
C21 C22 C23 C24 0.4(5)
C22 C23 C24 C25 0.1(5)
C21 C20 C25 C24 0.0(4)
C19 C20 C25 C24 -177.3(3)
C23 C24 C25 C20 -0.3(5)
C15 N2 C26 C27 141.5(3)
C8 N2 C26 C27 -53.0(3)
N2 C26 C27 C28 -51.6(4)
N2 C26 C27 C32 130.5(3)
C32 C27 C28 C29 1.8(5)
C26 C27 C28 C29 -176.1(3)
C27 C28 C29 C30 -0.3(5)
C33 O7 C30 C31 11.6(5)
C33 O7 C30 C29 -168.1(3)
C28 C29 C30 C31 -0.4(5)
C28 C29 C30 O7 179.3(3)
O7 C30 C31 C32 179.9(3)
C29 C30 C31 C32 -0.3(5)
C28 C27 C32 C31 -2.6(4)
C26 C27 C32 C31 175.4(3)
C30 C31 C32 C27 1.9(5)
O3 C13 C34 C35 50.2(3)
C14 C13 C34 C35 -71.7(3)
O3 C13 C34 C39 -130.8(3)
C14 C13 C34 C39 107.3(3)
C39 C34 C35 C36 -2.3(4)
C13 C34 C35 C36 176.8(3)
C34 C35 C36 C37 1.6(5)
C35 C36 C37 C38 -0.6(5)
C36 C37 C38 C39 0.4(6)
C37 C38 C39 C34 -1.1(5)
C35 C34 C39 C38 2.0(5)
C13 C34 C39 C38 -177.0(3)

loop_
_cod_related_entry_id
_cod_related_entry_code
_cod_related_entry_database
1 30651829 ChemSpider
